data_7010381
loop_
_publ_author_name
'Clarkson, Andrea J.'
'Blackman, Allan G.'
'Clark, Charles R.'

_publ_section_title
;
 Preparation, structures and reactions of isomeric
 [Co(cyclen)(O2C2O2)]+ and [Co(cyclen)(O2CCH2CO2)]+ complexes
 (cyclen&#x2005;=&#x2005;1,4,7,10-tetraazacyclododecane)&#x200A;&#x2020;
;
_journal_issue 5
_journal_name_full 'Journal of the Chemical Society, Dalton Transactions'
_journal_page_first 758
_journal_paper_doi 10.1039/b008350j
_journal_year 2001
_chemical_formula_sum 'C11 H22 Cl Co N4 O9'
_chemical_formula_weight 448.71
_chemical_name_systematic
;
 ?
;
_space_group_IT_number 14
_symmetry_cell_setting monoclinic
_symmetry_space_group_name_Hall '-P 2ybc'
_symmetry_space_group_name_H-M 'P 1 21/c 1'
_atom_sites_solution_hydrogens geom
_atom_sites_solution_primary direct
_atom_sites_solution_secondary difmap
_audit_creation_method SHELXL-97
_cell_angle_alpha 90.00
_cell_angle_beta 91.5050(10)
_cell_angle_gamma 90.00
_cell_formula_units_Z 4
_cell_length_a 7.5762(5)
_cell_length_b 14.3014(10)
_cell_length_c 15.9803(12)
_cell_measurement_reflns_used 3366
_cell_measurement_temperature 158(2)
_cell_measurement_theta_max 26.44
_cell_measurement_theta_min 2.85
_cell_volume 1730.9(2)
_computing_cell_refinement 'Bruker SMART'
_computing_data_collection 'Bruker SMART'
_computing_data_reduction 'Bruker SHELXTL'
_computing_molecular_graphics 'WINGX (Farrugia, 1999)'
_computing_publication_material 'WINGX (Farrugia, 1999)'
_computing_structure_refinement 'SHELXL-97 (Sheldrick, 1997)'
_computing_structure_solution 'SHELXS-97 (Sheldrick, 1997)'
_diffrn_ambient_temperature 158(2)
_diffrn_measured_fraction_theta_full 0.944
_diffrn_measured_fraction_theta_max 0.944
_diffrn_measurement_device_type 'CCD area detector'
_diffrn_measurement_method 'phi and omega scans'
_diffrn_radiation_monochromator graphite
_diffrn_radiation_source 'fine-focus sealed tube'
_diffrn_radiation_type MoK\a
_diffrn_radiation_wavelength 0.71073
_diffrn_reflns_av_R_equivalents 0.0187
_diffrn_reflns_av_sigmaI/netI 0.0171
_diffrn_reflns_limit_h_max 3
_diffrn_reflns_limit_h_min -9
_diffrn_reflns_limit_k_max 17
_diffrn_reflns_limit_k_min -17
_diffrn_reflns_limit_l_max 19
_diffrn_reflns_limit_l_min -18
_diffrn_reflns_number 11767
_diffrn_reflns_theta_full 26.44
_diffrn_reflns_theta_max 26.44
_diffrn_reflns_theta_min 2.85
_exptl_absorpt_coefficient_mu 1.202
_exptl_absorpt_correction_T_max 1.000000
_exptl_absorpt_correction_T_min 0.917510
_exptl_absorpt_correction_type multi-scan
_exptl_absorpt_process_details SADABS
_exptl_crystal_colour red
_exptl_crystal_density_diffrn 1.722
_exptl_crystal_density_method 'not measured'
_exptl_crystal_description prismatic
_exptl_crystal_F_000 928
_exptl_crystal_size_max 0.6
_exptl_crystal_size_mid 0.4
_exptl_crystal_size_min 0.35
_refine_diff_density_max 0.837
_refine_diff_density_min -0.590
_refine_diff_density_rms 0.069
_refine_ls_extinction_method none
_refine_ls_goodness_of_fit_ref 1.046
_refine_ls_hydrogen_treatment mixed
_refine_ls_matrix_type full
_refine_ls_number_parameters 235
_refine_ls_number_reflns 3366
_refine_ls_number_restraints 0
_refine_ls_restrained_S_all 1.046
_refine_ls_R_factor_all 0.0325
_refine_ls_R_factor_gt 0.0304
_refine_ls_shift/su_max 0.001
_refine_ls_shift/su_mean 0.000
_refine_ls_structure_factor_coef Fsqd
_refine_ls_weighting_details 'calc w=1/[\s^2^(Fo^2^)+(0.0394P)^2^+2.4480P] where P=(Fo^2^+2Fc^2^)/3'
_refine_ls_weighting_scheme calc
_refine_ls_wR_factor_gt 0.0802
_refine_ls_wR_factor_ref 0.0815
_reflns_number_gt 3151
_reflns_number_total 3366
_reflns_threshold_expression >2sigma(I)
_cod_data_source_file b008350j.txt
_cod_data_source_block cycmal
_cod_original_sg_symbol_H-M P2(1)/c
_cod_database_code 7010381

loop_
_symmetry_equiv_pos_as_xyz
'x, y, z'
'-x, y+1/2, -z+1/2'
'-x, -y, -z'
'x, -y-1/2, z-1/2'

loop_
_atom_site_label
_atom_site_type_symbol
_atom_site_fract_x
_atom_site_fract_y
_atom_site_fract_z
_atom_site_U_iso_or_equiv
_atom_site_adp_type
_atom_site_occupancy
_atom_site_symmetry_multiplicity
_atom_site_calc_flag
_atom_site_refinement_flags
_atom_site_disorder_assembly
_atom_site_disorder_group
Co1 Co 0.11081(3) 0.428554(18) 0.266022(16) 0.01311(10) Uani 1 1 d . . .
Cl1 Cl 0.40360(7) 0.64767(4) 0.07391(3) 0.02380(14) Uani 1 1 d . . .
O4 O 0.35966(18) 0.45354(10) 0.28264(9) 0.0176(3) Uani 1 1 d . . .
O3 O 0.5924(2) 0.53221(12) 0.33014(10) 0.0250(4) Uani 1 1 d . . .
O2 O 0.0850(2) 0.68727(11) 0.36670(10) 0.0244(3) Uani 1 1 d . . .
O1 O 0.04933(19) 0.55149(10) 0.30316(9) 0.0182(3) Uani 1 1 d . . .
O5 O 0.4548(2) 0.74125(13) 0.05251(12) 0.0330(4) Uani 1 1 d . . .
O6 O 0.3429(3) 0.64527(14) 0.15886(12) 0.0396(5) Uani 1 1 d . . .
O7 O 0.5547(4) 0.58699(18) 0.0722(2) 0.0736(9) Uani 1 1 d . . .
O8 O 0.2622(4) 0.6172(2) 0.02139(16) 0.0860(11) Uani 1 1 d . . .
O9 O 0.2074(2) 0.10560(14) 0.03957(11) 0.0331(4) Uani 1 1 d . . .
N4 N 0.0818(2) 0.35864(12) 0.37162(11) 0.0177(4) Uani 1 1 d . . .
H4 H 0.1445 0.3881 0.4149 0.021 Uiso 1 1 calc R . .
N3 N 0.1749(2) 0.30835(12) 0.21968(11) 0.0168(4) Uani 1 1 d . . .
H3 H 0.0730 0.2771 0.2018 0.020 Uiso 1 1 calc R . .
N2 N 0.1089(2) 0.47143(12) 0.14952(11) 0.0174(4) Uani 1 1 d . . .
H2 H 0.1763 0.5256 0.1462 0.021 Uiso 1 1 calc R . .
N1 N -0.1413(2) 0.41701(12) 0.25183(11) 0.0156(3) Uani 1 1 d . . .
H1 H -0.1858 0.4724 0.2733 0.019 Uiso 1 1 calc R . .
C6 C 0.1468(3) 0.25944(15) 0.36213(14) 0.0221(5) Uani 1 1 d . . .
H6A H 0.0450 0.2166 0.3544 0.027 Uiso 1 1 calc R . .
H6B H 0.2137 0.2403 0.4133 0.027 Uiso 1 1 calc R . .
C5 C 0.2644(3) 0.25345(15) 0.28719(14) 0.0208(4) Uani 1 1 d . . .
H5A H 0.3824 0.2800 0.3009 0.025 Uiso 1 1 calc R . .
H5B H 0.2791 0.1876 0.2697 0.025 Uiso 1 1 calc R . .
C4 C 0.2863(3) 0.32746(15) 0.14605(14) 0.0204(4) Uani 1 1 d . . .
H4A H 0.3058 0.2694 0.1139 0.025 Uiso 1 1 calc R . .
H4B H 0.4024 0.3531 0.1644 0.025 Uiso 1 1 calc R . .
C3 C 0.1851(3) 0.39817(16) 0.09316(14) 0.0227(5) Uani 1 1 d . . .
H3A H 0.2650 0.4279 0.0530 0.027 Uiso 1 1 calc R . .
H3B H 0.0889 0.3665 0.0610 0.027 Uiso 1 1 calc R . .
C2 C -0.0786(3) 0.49373(16) 0.12480(13) 0.0198(4) Uani 1 1 d . . .
H2A H -0.0932 0.4946 0.0631 0.024 Uiso 1 1 calc R . .
H2B H -0.1117 0.5559 0.1466 0.024 Uiso 1 1 calc R . .
C1 C -0.1949(3) 0.41849(15) 0.16177(13) 0.0193(4) Uani 1 1 d . . .
H1A H -0.3214 0.4346 0.1544 0.023 Uiso 1 1 calc R . .
H1B H -0.1734 0.3571 0.1353 0.023 Uiso 1 1 calc R . .
C8 C -0.2104(3) 0.34330(15) 0.30664(14) 0.0198(4) Uani 1 1 d . . .
H8A H -0.1858 0.2804 0.2839 0.024 Uiso 1 1 calc R . .
H8B H -0.3393 0.3502 0.3132 0.024 Uiso 1 1 calc R . .
C7 C -0.1116(3) 0.35864(16) 0.38964(14) 0.0208(4) Uani 1 1 d . . .
H7A H -0.1461 0.4191 0.4146 0.025 Uiso 1 1 calc R . .
H7B H -0.1392 0.3080 0.4294 0.025 Uiso 1 1 calc R . .
C9 C 0.1411(3) 0.60859(15) 0.34846(13) 0.0169(4) Uani 1 1 d . . .
C10 C 0.3168(3) 0.57650(16) 0.38490(15) 0.0237(5) Uani 1 1 d . . .
H10A H 0.2945 0.5396 0.4360 0.028 Uiso 1 1 calc R . .
H10B H 0.3851 0.6325 0.4024 0.028 Uiso 1 1 calc R . .
C11 C 0.4314(3) 0.51788(15) 0.32791(13) 0.0176(4) Uani 1 1 d . . .

loop_
_atom_site_aniso_label
_atom_site_aniso_U_11
_atom_site_aniso_U_22
_atom_site_aniso_U_33
_atom_site_aniso_U_23
_atom_site_aniso_U_13
_atom_site_aniso_U_12
Co1 0.01122(15) 0.01225(15) 0.01581(16) -0.00026(10) -0.00083(10) -0.00053(9)
Cl1 0.0248(3) 0.0200(3) 0.0268(3) -0.0044(2) 0.0041(2) -0.0025(2)
O4 0.0130(7) 0.0168(7) 0.0229(8) -0.0026(6) -0.0011(6) -0.0004(6)
O3 0.0139(7) 0.0280(9) 0.0328(9) -0.0085(7) -0.0031(6) -0.0012(6)
O2 0.0230(8) 0.0164(8) 0.0337(9) -0.0063(6) -0.0034(7) 0.0029(6)
O1 0.0144(7) 0.0157(7) 0.0243(8) -0.0029(6) -0.0014(6) 0.0006(6)
O5 0.0295(9) 0.0270(9) 0.0425(10) 0.0077(8) -0.0001(8) -0.0072(7)
O6 0.0539(12) 0.0326(10) 0.0329(10) -0.0037(8) 0.0103(9) -0.0077(9)
O7 0.0687(17) 0.0540(15) 0.101(2) 0.0202(14) 0.0470(16) 0.0328(13)
O8 0.119(2) 0.0810(19) 0.0551(15) 0.0236(14) -0.0520(16) -0.0684(19)
O9 0.0324(9) 0.0423(11) 0.0243(9) 0.0027(8) -0.0022(7) 0.0047(8)
N4 0.0169(9) 0.0171(9) 0.0191(9) 0.0010(7) -0.0018(7) -0.0002(7)
N3 0.0145(8) 0.0152(8) 0.0206(9) -0.0003(7) -0.0016(7) -0.0008(7)
N2 0.0176(8) 0.0158(9) 0.0188(9) 0.0011(7) -0.0002(7) -0.0013(7)
N1 0.0134(8) 0.0150(9) 0.0184(9) 0.0004(7) -0.0011(7) -0.0008(6)
C6 0.0218(10) 0.0174(11) 0.0272(12) 0.0058(9) -0.0016(9) 0.0020(8)
C5 0.0189(10) 0.0157(10) 0.0277(12) 0.0010(9) -0.0032(9) 0.0033(8)
C4 0.0182(10) 0.0206(11) 0.0227(11) -0.0052(9) 0.0043(8) 0.0003(8)
C3 0.0254(11) 0.0248(11) 0.0181(10) -0.0022(9) 0.0034(9) 0.0004(9)
C2 0.0186(10) 0.0197(11) 0.0208(10) 0.0029(8) -0.0037(8) 0.0002(8)
C1 0.0178(10) 0.0193(11) 0.0204(11) 0.0011(8) -0.0054(8) -0.0012(8)
C8 0.0146(10) 0.0195(11) 0.0253(11) 0.0036(9) 0.0017(8) -0.0035(8)
C7 0.0176(10) 0.0235(11) 0.0216(11) 0.0028(9) 0.0042(8) -0.0015(8)
C9 0.0151(9) 0.0170(10) 0.0188(10) 0.0003(8) 0.0015(8) -0.0012(8)
C10 0.0193(11) 0.0244(12) 0.0271(12) -0.0084(9) -0.0040(9) 0.0026(9)
C11 0.0145(10) 0.0174(10) 0.0207(10) 0.0003(8) -0.0025(8) 0.0015(8)

loop_
_atom_type_symbol
_atom_type_description
_atom_type_scat_dispersion_real
_atom_type_scat_dispersion_imag
_atom_type_scat_source
C C 0.0033 0.0016 'International Tables Vol C Tables 4.2.6.8 and 6.1.1.4'
H H 0.0000 0.0000 'International Tables Vol C Tables 4.2.6.8 and 6.1.1.4'
N N 0.0061 0.0033 'International Tables Vol C Tables 4.2.6.8 and 6.1.1.4'
O O 0.0106 0.0060 'International Tables Vol C Tables 4.2.6.8 and 6.1.1.4'
Cl Cl 0.1484 0.1585 'International Tables Vol C Tables 4.2.6.8 and 6.1.1.4'
Co Co 0.3494 0.9721 'International Tables Vol C Tables 4.2.6.8 and 6.1.1.4'

loop_
_geom_angle_atom_site_label_1
_geom_angle_atom_site_label_2
_geom_angle_atom_site_label_3
_geom_angle
_geom_angle_site_symmetry_1
_geom_angle_site_symmetry_3
_geom_angle_publ_flag
O1 Co1 N1 82.34(7) . . ?
O1 Co1 O4 91.83(6) . . ?
N1 Co1 O4 174.12(7) . . ?
O1 Co1 N3 175.47(7) . . ?
N1 Co1 N3 97.84(7) . . ?
O4 Co1 N3 87.90(7) . . ?
O1 Co1 N2 90.65(7) . . ?
N1 Co1 N2 86.13(7) . . ?
O4 Co1 N2 93.18(7) . . ?
N3 Co1 N2 84.85(7) . . ?
O1 Co1 N4 99.56(7) . . ?
N1 Co1 N4 85.71(7) . . ?
O4 Co1 N4 96.08(7) . . ?
N3 Co1 N4 84.96(7) . . ?
N2 Co1 N4 165.95(7) . . ?
O8 Cl1 O5 110.53(13) . . ?
O8 Cl1 O7 113.2(2) . . ?
O5 Cl1 O7 109.74(14) . . ?
O8 Cl1 O6 107.21(16) . . ?
O5 Cl1 O6 109.89(11) . . ?
O7 Cl1 O6 106.07(15) . . ?
C11 O4 Co1 127.46(13) . . ?
C9 O1 Co1 128.73(13) . . ?
C7 N4 C6 109.98(16) . . ?
C7 N4 Co1 107.12(13) . . ?
C6 N4 Co1 110.20(13) . . ?
C5 N3 C4 114.40(16) . . ?
C5 N3 Co1 107.80(13) . . ?
C4 N3 Co1 106.94(13) . . ?
C2 N2 C3 111.45(16) . . ?
C2 N2 Co1 107.46(12) . . ?
C3 N2 Co1 110.92(13) . . ?
C8 N1 C1 119.55(17) . . ?
C8 N1 Co1 110.98(13) . . ?
C1 N1 Co1 111.00(13) . . ?
N4 C6 C5 109.43(17) . . ?
N3 C5 C6 106.13(17) . . ?
N3 C4 C3 105.91(16) . . ?
N2 C3 C4 109.10(17) . . ?
N2 C2 C1 107.58(17) . . ?
N1 C1 C2 103.90(16) . . ?
N1 C8 C7 103.90(16) . . ?
N4 C7 C8 107.06(17) . . ?
O2 C9 O1 121.73(19) . . ?
O2 C9 C10 119.27(19) . . ?
O1 C9 C10 118.88(18) . . ?
C9 C10 C11 116.51(18) . . ?
O3 C11 O4 122.56(19) . . ?
O3 C11 C10 117.91(19) . . ?
O4 C11 C10 119.46(18) . . ?

loop_
_geom_bond_atom_site_label_1
_geom_bond_atom_site_label_2
_geom_bond_distance
_geom_bond_site_symmetry_2
_geom_bond_publ_flag
Co1 O1 1.9170(15) . ?
Co1 N1 1.9244(17) . ?
Co1 O4 1.9304(14) . ?
Co1 N3 1.9386(17) . ?
Co1 N2 1.9598(17) . ?
Co1 N4 1.9787(18) . ?
Cl1 O8 1.412(2) . ?
Cl1 O5 1.4371(18) . ?
Cl1 O7 1.438(2) . ?
Cl1 O6 1.4451(19) . ?
O4 C11 1.282(3) . ?
O3 C11 1.237(3) . ?
O2 C9 1.240(3) . ?
O1 C9 1.284(3) . ?
N4 C7 1.501(3) . ?
N4 C6 1.511(3) . ?
N3 C5 1.484(3) . ?
N3 C4 1.491(3) . ?
N2 C2 1.499(3) . ?
N2 C3 1.506(3) . ?
N1 C8 1.475(3) . ?
N1 C1 1.485(3) . ?
C6 C5 1.514(3) . ?
C4 C3 1.513(3) . ?
C2 C1 1.520(3) . ?
C8 C7 1.522(3) . ?
C9 C10 1.510(3) . ?
C10 C11 1.525(3) . ?
